data_7229257
loop_
_publ_author_name
'Wang, Lu'
'Yang, Guo-Ping'
'Yan, Yang-Tian'
'Jin, Jing'
'Ning, Yan'
'Wang, Yao-Yu'

_publ_section_title
;
 Solvent-induced diversity of luminescent metal--organic frameworks based
 on different secondary building units
;
_journal_issue 73
_journal_name_full 'RSC Adv.'
_journal_page_first 46125
_journal_paper_doi 10.1039/C7RA08188J
_journal_volume 7
_journal_year 2017
_chemical_formula_moiety '0.25(C168 H120 Cd12 O64)'
_chemical_formula_sum 'C42 H30 Cd3 O16'
_chemical_formula_weight 1127.86
_space_group_crystal_system monoclinic
_space_group_IT_number 15
_space_group_name_Hall '-C 2yc'
_space_group_name_H-M_alt 'C 1 2/c 1'
_symmetry_space_group_name_Hall '-C 2yc'
_symmetry_space_group_name_H-M 'C 1 2/c 1'
_atom_sites_solution_hydrogens mixed
_audit_creation_date 2017-02-27
_audit_creation_method
;
Olex2 1.2-beta
(compiled 2016.09.09 svn.r3337 for OlexSys, GUI svn.r5227)
;
_audit_update_record
;
2017-07-13 deposited with the CCDC.
2017-09-06 downloaded from the CCDC.
;
_cell_angle_alpha 90
_cell_angle_beta 98.129(4)
_cell_angle_gamma 90
_cell_formula_units_Z 4
_cell_length_a 36.916(7)
_cell_length_b 21.399(4)
_cell_length_c 7.2173(14)
_cell_measurement_reflns_used 4053
_cell_measurement_temperature 296.15
_cell_measurement_theta_max 27.52
_cell_measurement_theta_min 2.91
_cell_volume 5644.1(19)
_computing_cell_refinement 'SAINT V8.18C (?, 2016)'
_computing_data_reduction 'SAINT V8.18C (?, 2016)'
_computing_molecular_graphics 'Olex2 (Dolomanov et al., 2009)'
_computing_publication_material 'Olex2 (Dolomanov et al., 2009)'
_computing_structure_refinement 'ShelXL (Sheldrick, 2015)'
_diffrn_ambient_temperature 296.15
_diffrn_measured_fraction_theta_full 0.993
_diffrn_measured_fraction_theta_max 0.943
_diffrn_measurement_device_type 'Bruker APEX-II CCD'
_diffrn_measurement_method '\f and \w scans'
_diffrn_radiation_monochromator graphite
_diffrn_radiation_type MoK\a
_diffrn_radiation_wavelength 0.71073
_diffrn_reflns_av_R_equivalents 0.0453
_diffrn_reflns_av_unetI/netI 0.0626
_diffrn_reflns_Laue_measured_fraction_full 0.993
_diffrn_reflns_Laue_measured_fraction_max 0.943
_diffrn_reflns_limit_h_max 49
_diffrn_reflns_limit_h_min -44
_diffrn_reflns_limit_k_max 27
_diffrn_reflns_limit_k_min -27
_diffrn_reflns_limit_l_max 9
_diffrn_reflns_limit_l_min -8
_diffrn_reflns_number 17045
_diffrn_reflns_point_group_measured_fraction_full 0.993
_diffrn_reflns_point_group_measured_fraction_max 0.943
_diffrn_reflns_theta_full 25.242
_diffrn_reflns_theta_max 28.395
_diffrn_reflns_theta_min 1.924
_diffrn_standards_number 0
_exptl_absorpt_coefficient_mu 1.174
_exptl_absorpt_correction_T_max 0.7457
_exptl_absorpt_correction_T_min 0.6093
_exptl_absorpt_correction_type multi-scan
_exptl_absorpt_process_details
;
SADABS-2008/1 (Bruker,2008) was used for absorption correction.
wR2(int) was 0.1129 before and 0.0549 after correction.
The Ratio of minimum to maximum transmission is 0.8171.
The \l/2 correction factor is 0.0015.
;
_exptl_crystal_colour colourless
_exptl_crystal_colour_primary colourless
_exptl_crystal_density_diffrn 1.327
_exptl_crystal_description block
_exptl_crystal_F_000 2216
_refine_diff_density_max 1.392
_refine_diff_density_min -1.364
_refine_diff_density_rms 0.194
_refine_ls_extinction_method none
_refine_ls_goodness_of_fit_ref 1.008
_refine_ls_hydrogen_treatment constr
_refine_ls_matrix_type full
_refine_ls_number_parameters 286
_refine_ls_number_reflns 6690
_refine_ls_number_restraints 18
_refine_ls_restrained_S_all 1.010
_refine_ls_R_factor_all 0.0898
_refine_ls_R_factor_gt 0.0580
_refine_ls_shift/su_max 0.002
_refine_ls_shift/su_mean 0.000
_refine_ls_structure_factor_coef Fsqd
_refine_ls_weighting_details 'w=1/[\s^2^(Fo^2^)+(0.1542P)^2^+1.4400P] where P=(Fo^2^+2Fc^2^)/3'
_refine_ls_weighting_scheme calc
_refine_ls_wR_factor_gt 0.1827
_refine_ls_wR_factor_ref 0.2294
_reflns_Friedel_coverage 0.000
_reflns_number_gt 4390
_reflns_number_total 6690
_reflns_threshold_expression 'I > 2\s(I)'
_cod_data_source_file c7ra08188j2.cif
_cod_data_source_block 1
_cod_database_code 7229257
_shelx_space_group_comment
;
The symmetry employed for this shelxl refinement is uniquely defined
by the following loop, which should always be used as a source of
symmetry information in preference to the above space-group names.
They are only intended as comments.
;
_olex2_refinement_description
;
1. Fixed Uiso
 At 1.2 times of:
  All C(H) groups
 At 1.5 times of:
  All O(H,H) groups
2. Uiso/Uaniso restraints and constraints
Uanis(O7) \\sim Ueq, Uanis(O7A) \\sim Ueq: with sigma of 0.01 and sigma for
terminal atoms of 0.02
3. Rigid body (RIGU) restrains
 Cd2, O7, O7A
 with sigma for 1-2 distances of 0.004 and sigma for 1-3 distances of 0.004
4. Others
 Sof(O7A)=Sof(H7AA)=Sof(H7AB)=1-FVAR(1)
 Sof(O7)=Sof(H7A)=Sof(H7B)=FVAR(1)
5.a Riding coordinates:
 O8(H8A,H8B), O7(H7A,H7B), O7A(H7AA,H7AB)
5.b Aromatic/amide H refined with riding coordinates:
 C12(H12), C15(H15), C4(H4), C6(H6), C21(H21), C20(H20), C19(H19), C16(H16),
 C3(H3), C7(H7), C9(H9)
;
_shelx_shelxl_version_number 2014/7
_olex2_submission_special_instructions 'No special instructions were received'

loop_
_space_group_symop_operation_xyz
'x, y, z'
'-x, y, -z+1/2'
'x+1/2, y+1/2, z'
'-x+1/2, y+1/2, -z+1/2'
'-x, -y, -z'
'x, -y, z-1/2'
'-x+1/2, -y+1/2, -z'
'x+1/2, -y+1/2, z-1/2'

loop_
_atom_site_label
_atom_site_type_symbol
_atom_site_fract_x
_atom_site_fract_y
_atom_site_fract_z
_atom_site_U_iso_or_equiv
_atom_site_adp_type
_atom_site_occupancy
_atom_site_site_symmetry_order
_atom_site_calc_flag
_atom_site_refinement_flags_posn
_atom_site_refinement_flags_adp
_atom_site_refinement_flags_occupancy
_atom_site_disorder_assembly
_atom_site_disorder_group
Cd1 Cd 0.78278(2) 0.97188(2) 1.82572(5) 0.03824(19) Uani 1 1 d . . . . .
Cd2 Cd 0.5000 0.91438(4) -0.2500 0.0814(4) Uani 1 2 d S TU P . .
O4 O 0.67650(15) 0.5588(2) 0.5838(6) 0.0569(13) Uani 1 1 d . . . . .
O2 O 0.74916(15) 0.8941(2) 1.6797(6) 0.0581(13) Uani 1 1 d . . . . .
O1 O 0.74366(16) 0.9725(2) 1.4816(7) 0.0588(14) Uani 1 1 d . . . . .
O5 O 0.54396(18) 0.8398(3) -0.1407(7) 0.0823(19) Uani 1 1 d . . . . .
O6 O 0.52189(17) 0.9011(3) 0.0562(8) 0.0825(19) Uani 1 1 d . . . . .
O3 O 0.70501(12) 0.55998(18) 0.8700(5) 0.0436(11) Uani 1 1 d . . . . .
O8 O 0.83451(16) 0.9168(3) 1.7788(7) 0.0699(16) Uani 1 1 d . . . . .
H8A H 0.8510 0.9454 1.8115 0.105 Uiso 1 1 d R . . . .
H8B H 0.8364 0.9070 1.6671 0.105 Uiso 1 1 d R . . . .
O7 O 0.5588(8) 0.9656(10) -0.347(3) 0.083(7) Uani 0.33(3) 1 d . U . A 1
H7A H 0.5760 0.9389 -0.3375 0.125 Uiso 0.33(3) 1 d R . . A 1
H7B H 0.5652 0.9967 -0.2771 0.125 Uiso 0.33(3) 1 d R . . A 1
C8 C 0.68060(17) 0.7519(2) 0.9155(8) 0.0364(13) Uani 1 1 d . . . . .
C13 C 0.63951(17) 0.7417(3) 0.6207(7) 0.0388(14) Uani 1 1 d . . . . .
C12 C 0.64998(16) 0.6798(2) 0.6119(7) 0.0372(13) Uani 1 1 d . . . . .
H12 H 0.6403 0.6556 0.5097 0.045 Uiso 1 1 calc R . . . .
C15 C 0.6130(2) 0.7517(3) 0.2881(9) 0.0510(17) Uani 1 1 d . . . . .
H15 H 0.6278 0.7187 0.2621 0.061 Uiso 1 1 calc R . . . .
C4 C 0.70619(18) 0.7693(3) 1.2540(8) 0.0404(14) Uani 1 1 d . . . . .
H4 H 0.7038 0.7268 1.2765 0.049 Uiso 1 1 calc R . . . .
C10 C 0.67499(16) 0.6529(2) 0.7546(7) 0.0344(13) Uani 1 1 d . . . . .
C6 C 0.70213(18) 0.8550(3) 1.0410(8) 0.0415(14) Uani 1 1 d . . . . .
H6 H 0.6967 0.8706 0.9201 0.050 Uiso 1 1 calc R . . . .
C5 C 0.69672(15) 0.7923(2) 1.0750(7) 0.0325(12) Uani 1 1 d . . . . .
C21 C 0.65456(17) 0.7766(3) 0.7735(8) 0.0394(14) Uani 1 1 d . . . . .
H21 H 0.6472 0.8179 0.7827 0.047 Uiso 1 1 calc R . . . .
C18 C 0.5426(2) 0.8572(4) 0.0194(10) 0.060(2) Uani 1 1 d . . . . .
C14 C 0.61368(16) 0.7705(3) 0.4686(8) 0.0400(14) Uani 1 1 d . . . . .
C17 C 0.56725(19) 0.8260(3) 0.1785(9) 0.0502(17) Uani 1 1 d . . . . .
C20 C 0.5889(2) 0.8160(3) 0.5074(9) 0.0566(19) Uani 1 1 d . . . . .
H20 H 0.5883 0.8280 0.6308 0.068 Uiso 1 1 calc R . . . .
C19 C 0.5651(2) 0.8436(4) 0.3656(10) 0.065(2) Uani 1 1 d . . . . .
H19 H 0.5481 0.8730 0.3927 0.078 Uiso 1 1 calc R . . . .
C16 C 0.5906(2) 0.7807(4) 0.1410(10) 0.0583(19) Uani 1 1 d . . . . .
H16 H 0.5917 0.7688 0.0180 0.070 Uiso 1 1 calc R . . . .
C11 C 0.68517(17) 0.5872(3) 0.7370(7) 0.0356(13) Uani 1 1 d . . . . .
C2 C 0.72507(17) 0.8723(3) 1.3643(8) 0.0382(13) Uani 1 1 d . . . . .
C3 C 0.71919(17) 0.8087(3) 1.4007(8) 0.0385(13) Uani 1 1 d . . . . .
H3 H 0.7240 0.7933 1.5222 0.046 Uiso 1 1 calc R . . . .
C7 C 0.71551(17) 0.8943(3) 1.1850(8) 0.0415(15) Uani 1 1 d . . . . .
H7 H 0.7182 0.9366 1.1608 0.050 Uiso 1 1 calc R . . . .
C1 C 0.73969(19) 0.9154(3) 1.5201(9) 0.0457(15) Uani 1 1 d . . . . .
C9 C 0.69018(16) 0.6892(2) 0.9035(7) 0.0350(13) Uani 1 1 d . . . . .
H9 H 0.7070 0.6717 0.9970 0.042 Uiso 1 1 calc R . . . .
O7A O 0.5403(6) 0.9914(9) -0.271(2) 0.128(8) Uani 0.67(3) 1 d . U . A 2
H7AA H 0.5505 1.0091 -0.1705 0.193 Uiso 0.67(3) 1 d R . . A 2
H7AB H 0.5299 1.0231 -0.3284 0.193 Uiso 0.67(3) 1 d R . . A 2

loop_
_atom_site_aniso_label
_atom_site_aniso_U_11
_atom_site_aniso_U_22
_atom_site_aniso_U_33
_atom_site_aniso_U_23
_atom_site_aniso_U_13
_atom_site_aniso_U_12
Cd1 0.0695(4) 0.0214(2) 0.0189(2) -0.00033(13) -0.01064(19) -0.00237(18)
Cd2 0.1178(8) 0.0458(5) 0.0608(5) 0.000 -0.0564(5) 0.000
O4 0.104(4) 0.034(2) 0.025(2) -0.0064(17) -0.019(2) 0.021(2)
O2 0.092(4) 0.046(3) 0.030(2) -0.0132(19) -0.010(2) -0.018(2)
O1 0.096(4) 0.035(3) 0.046(3) -0.0131(19) 0.013(3) -0.019(2)
O5 0.109(5) 0.092(4) 0.039(3) -0.005(3) -0.014(3) 0.038(4)
O6 0.099(4) 0.072(4) 0.062(4) -0.001(3) -0.037(3) 0.032(3)
O3 0.074(3) 0.029(2) 0.0225(19) 0.0056(15) -0.0116(19) 0.011(2)
O8 0.107(4) 0.067(3) 0.034(3) 0.007(2) 0.005(3) 0.029(3)
O7 0.124(12) 0.057(10) 0.056(11) -0.004(8) -0.029(8) 0.011(8)
C8 0.050(3) 0.027(3) 0.028(3) -0.001(2) -0.009(2) -0.007(2)
C13 0.054(4) 0.033(3) 0.025(3) 0.001(2) -0.012(2) 0.004(3)
C12 0.056(4) 0.028(3) 0.023(3) -0.003(2) -0.011(2) 0.005(2)
C15 0.063(4) 0.052(4) 0.033(3) 0.000(3) -0.013(3) 0.016(3)
C4 0.064(4) 0.022(3) 0.031(3) 0.001(2) -0.011(3) -0.004(2)
C10 0.053(3) 0.027(3) 0.020(2) -0.001(2) -0.008(2) 0.007(2)
C6 0.068(4) 0.029(3) 0.025(3) 0.006(2) -0.004(3) -0.002(3)
C5 0.040(3) 0.026(2) 0.027(3) -0.004(2) -0.007(2) -0.001(2)
C21 0.055(4) 0.024(3) 0.034(3) -0.001(2) -0.010(3) 0.001(2)
C18 0.075(5) 0.056(4) 0.042(4) 0.010(3) -0.016(4) 0.010(4)
C14 0.045(3) 0.040(3) 0.029(3) 0.003(2) -0.014(2) 0.008(3)
C17 0.061(4) 0.054(4) 0.029(3) 0.009(3) -0.013(3) 0.015(3)
C20 0.075(5) 0.056(4) 0.031(3) 0.001(3) -0.021(3) 0.021(4)
C19 0.078(5) 0.068(5) 0.042(4) -0.006(3) -0.021(4) 0.035(4)
C16 0.071(5) 0.061(5) 0.036(4) -0.001(3) -0.015(3) 0.013(4)
C11 0.054(4) 0.029(3) 0.020(2) 0.004(2) -0.006(2) 0.004(2)
C2 0.049(3) 0.031(3) 0.030(3) -0.007(2) -0.010(3) -0.001(2)
C3 0.054(4) 0.031(3) 0.026(3) 0.000(2) -0.009(3) -0.003(3)
C7 0.065(4) 0.025(3) 0.031(3) 0.002(2) -0.006(3) -0.015(3)
C1 0.060(4) 0.037(3) 0.038(3) -0.010(3) -0.001(3) -0.013(3)
C9 0.049(3) 0.028(3) 0.024(3) 0.000(2) -0.009(2) 0.003(2)
O7A 0.188(13) 0.085(10) 0.104(10) 0.037(8) -0.007(10) -0.036(9)

loop_
_atom_type_symbol
_atom_type_description
_atom_type_scat_dispersion_real
_atom_type_scat_dispersion_imag
_atom_type_scat_source
C C 0.0033 0.0016 'International Tables Vol C Tables 4.2.6.8 and 6.1.1.4'
H H 0.0000 0.0000 'International Tables Vol C Tables 4.2.6.8 and 6.1.1.4'
Cd Cd -0.8075 1.2024 'International Tables Vol C Tables 4.2.6.8 and 6.1.1.4'
O O 0.0106 0.0060 'International Tables Vol C Tables 4.2.6.8 and 6.1.1.4'

loop_
_geom_angle_atom_site_label_1
_geom_angle_atom_site_label_2
_geom_angle_atom_site_label_3
_geom_angle
_geom_angle_site_symmetry_1
_geom_angle_site_symmetry_3
O4 Cd1 O3 53.37(12) 4_657 4_657
O2 Cd1 O4 167.28(17) . 4_657
O2 Cd1 O1 105.7(2) . 6_576
O2 Cd1 O3 115.86(15) . 4_657
O2 Cd1 O3 104.53(16) . 7_668
O2 Cd1 O8 88.1(2) . .
O1 Cd1 O4 83.0(2) 6_576 4_657
O1 Cd1 O3 93.65(15) 6_576 4_657
O1 Cd1 O8 158.57(19) 6_576 .
O3 Cd1 O4 86.53(14) 7_668 4_657
O3 Cd1 O1 74.63(16) 7_668 6_576
O3 Cd1 O3 139.61(14) 7_668 4_657
O3 Cd1 O8 86.20(17) 7_668 .
O8 Cd1 O4 86.4(2) . 4_657
O8 Cd1 O3 94.88(17) . 4_657
O5 Cd2 O5 93.7(3) 2_654 .
O5 Cd2 O7 139.5(6) . 2_654
O5 Cd2 O7 79.2(5) 2_654 2_654
O5 Cd2 O7 139.5(6) 2_654 .
O5 Cd2 O7 79.2(5) . .
O5 Cd2 C18 27.7(2) . .
O5 Cd2 C18 104.3(2) 2_654 .
O5 Cd2 C18 27.7(2) 2_654 2_654
O5 Cd2 C18 104.3(2) . 2_654
O6 Cd2 O5 112.3(2) 2_654 .
O6 Cd2 O5 56.5(2) . .
O6 Cd2 O5 56.5(2) 2_654 2_654
O6 Cd2 O5 112.3(2) . 2_654
O6 Cd2 O6 165.5(3) 2_654 .
O6 Cd2 O7 96.9(5) . .
O6 Cd2 O7 89.2(5) 2_654 .
O6 Cd2 O7 96.9(5) 2_654 2_654
O6 Cd2 O7 89.2(5) . 2_654
O6 Cd2 C18 28.7(2) 2_654 2_654
O6 Cd2 C18 28.7(2) . .
O6 Cd2 C18 139.4(3) . 2_654
O6 Cd2 C18 139.4(3) 2_654 .
O7 Cd2 O7 130.4(12) 2_654 .
O7 Cd2 C18 115.4(6) 2_654 .
O7 Cd2 C18 87.8(5) 2_654 2_654
O7 Cd2 C18 87.8(5) . .
O7 Cd2 C18 115.4(6) . 2_654
C18 Cd2 C18 124.4(3) 2_654 .
O7A Cd2 O5 156.6(4) 2_654 .
O7A Cd2 O5 156.6(4) . 2_654
O7A Cd2 O5 95.1(6) . .
O7A Cd2 O5 95.1(6) 2_654 2_654
O7A Cd2 O6 90.5(4) 2_654 2_654
O7A Cd2 O6 90.5(4) . .
O7A Cd2 O6 100.2(4) 2_654 .
O7A Cd2 O6 100.2(4) . 2_654
O7A Cd2 C18 93.4(4) 2_654 2_654
O7A Cd2 C18 93.3(4) . .
O7A Cd2 C18 128.9(5) . 2_654
O7A Cd2 C18 128.9(5) 2_654 .
O7A Cd2 O7A 85.3(14) 2_654 .
C11 O4 Cd1 93.6(3) . 4_647
C1 O2 Cd1 103.2(4) . .
C1 O1 Cd1 135.4(5) . 6_575
C18 O5 Cd2 89.5(5) . .
C18 O6 Cd2 91.8(5) . .
Cd1 O3 Cd1 107.41(14) 7_668 4_647
C11 O3 Cd1 92.9(3) . 4_647
C11 O3 Cd1 152.0(4) . 7_668
Cd1 O8 H8A 99.4 . .
Cd1 O8 H8B 116.5 . .
H8A O8 H8B 106.6 . .
Cd2 O7 H7A 109.5 . .
Cd2 O7 H7B 109.8 . .
H7A O7 H7B 109.4 . .
C21 C8 C5 120.1(5) . .
C9 C8 C5 121.9(5) . .
C9 C8 C21 118.1(5) . .
C12 C13 C14 121.2(5) . .
C21 C13 C12 118.1(5) . .
C21 C13 C14 120.7(5) . .
C13 C12 H12 119.4 . .
C13 C12 C10 121.1(5) . .
C10 C12 H12 119.4 . .
C14 C15 H15 119.1 . .
C14 C15 C16 121.8(6) . .
C16 C15 H15 119.1 . .
C5 C4 H4 119.6 . .
C5 C4 C3 120.8(5) . .
C3 C4 H4 119.6 . .
C12 C10 C11 118.6(5) . .
C9 C10 C12 119.5(5) . .
C9 C10 C11 121.8(5) . .
C5 C6 H6 119.8 . .
C7 C6 H6 119.8 . .
C7 C6 C5 120.4(5) . .
C4 C5 C8 122.4(5) . .
C4 C5 C6 119.2(5) . .
C6 C5 C8 118.5(5) . .
C8 C21 H21 118.8 . .
C13 C21 C8 122.4(5) . .
C13 C21 H21 118.8 . .
O5 C18 Cd2 62.7(4) . .
O5 C18 O6 122.2(7) . .
O5 C18 C17 118.8(7) . .
O6 C18 Cd2 59.4(4) . .
O6 C18 C17 119.0(7) . .
C17 C18 Cd2 178.2(6) . .
C15 C14 C13 120.6(6) . .
C15 C14 C20 118.4(5) . .
C20 C14 C13 121.0(5) . .
C19 C17 C18 119.9(6) . .
C16 C17 C18 119.7(6) . .
C16 C17 C19 120.4(6) . .
C14 C20 H20 119.4 . .
C19 C20 C14 121.1(6) . .
C19 C20 H20 119.4 . .
C17 C19 H19 120.7 . .
C20 C19 C17 118.6(7) . .
C20 C19 H19 120.7 . .
C15 C16 H16 120.3 . .
C17 C16 C15 119.5(7) . .
C17 C16 H16 120.3 . .
O4 C11 O3 119.4(5) . .
O4 C11 C10 120.1(5) . .
O3 C11 C10 120.3(5) . .
C3 C2 C1 120.3(5) . .
C7 C2 C3 118.7(5) . .
C7 C2 C1 120.9(5) . .
C4 C3 C2 119.5(5) . .
C4 C3 H3 120.3 . .
C2 C3 H3 120.3 . .
C6 C7 C2 121.3(5) . .
C6 C7 H7 119.4 . .
C2 C7 H7 119.4 . .
O2 C1 O1 122.1(6) . .
O2 C1 C2 119.7(6) . .
O1 C1 C2 118.1(6) . .
C8 C9 H9 119.6 . .
C10 C9 C8 120.8(5) . .
C10 C9 H9 119.6 . .
Cd2 O7A H7AA 119.0 . .
Cd2 O7A H7AB 110.9 . .
H7AA O7A H7AB 100.1 . .

loop_
_geom_bond_atom_site_label_1
_geom_bond_atom_site_label_2
_geom_bond_distance
_geom_bond_site_symmetry_2
Cd1 O4 2.423(4) 4_657
Cd1 O2 2.248(4) .
Cd1 O1 2.287(5) 6_576
Cd1 O3 2.436(4) 4_657
Cd1 O3 2.283(4) 7_668
Cd1 O8 2.310(5) .
Cd2 O5 2.332(5) 2_654
Cd2 O5 2.332(6) .
Cd2 O6 2.261(5) .
Cd2 O6 2.261(5) 2_654
Cd2 O7 2.62(3) 2_654
Cd2 O7 2.62(3) .
Cd2 C18 2.624(7) .
Cd2 C18 2.624(7) 2_654
Cd2 O7A 2.241(12) 2_654
Cd2 O7A 2.241(12) .
O4 Cd1 2.423(4) 4_647
O4 C11 1.262(6) .
O2 C1 1.241(8) .
O1 Cd1 2.286(5) 6_575
O1 C1 1.265(7) .
O5 C18 1.222(9) .
O6 C18 1.263(10) .
O3 Cd1 2.436(4) 4_647
O3 Cd1 2.283(4) 7_668
O3 C11 1.264(6) .
O8 H8A 0.8733 .
O8 H8B 0.8446 .
O7 H7A 0.8498 .
O7 H7B 0.8503 .
C8 C5 1.494(7) .
C8 C21 1.405(7) .
C8 C9 1.392(7) .
C13 C12 1.384(7) .
C13 C21 1.381(7) .
C13 C14 1.483(7) .
C12 H12 0.9300 .
C12 C10 1.406(7) .
C15 H15 0.9300 .
C15 C14 1.360(8) .
C15 C16 1.395(8) .
C4 H4 0.9300 .
C4 C5 1.381(7) .
C4 C3 1.385(7) .
C10 C11 1.466(7) .
C10 C9 1.380(7) .
C6 H6 0.9300 .
C6 C5 1.384(7) .
C6 C7 1.373(8) .
C21 H21 0.9300 .
C18 C17 1.515(9) .
C14 C20 1.390(9) .
C17 C19 1.414(9) .
C17 C16 1.350(10) .
C20 H20 0.9300 .
C20 C19 1.383(8) .
C19 H19 0.9300 .
C16 H16 0.9300 .
C2 C3 1.408(8) .
C2 C7 1.375(8) .
C2 C1 1.495(8) .
C3 H3 0.9300 .
C7 H7 0.9300 .
C9 H9 0.9300 .
O7A H7AA 0.8540 .
O7A H7AB 0.8580 .

loop_
_geom_torsion_atom_site_label_1
_geom_torsion_atom_site_label_2
_geom_torsion_atom_site_label_3
_geom_torsion_atom_site_label_4
_geom_torsion
_geom_torsion_site_symmetry_1
Cd1 O4 C11 O3 -8.4(7) 4_647
Cd1 O4 C11 C10 166.3(5) 4_647
Cd1 O2 C1 O1 -12.3(8) .
Cd1 O2 C1 C2 164.1(5) .
Cd1 O1 C1 O2 105.0(8) 6_575
Cd1 O1 C1 C2 -71.4(9) 6_575
Cd1 O3 C11 O4 8.4(6) 4_647
Cd1 O3 C11 O4 -128.7(7) 7_668
Cd1 O3 C11 C10 -166.3(5) 4_647
Cd1 O3 C11 C10 56.6(11) 7_668
Cd2 O5 C18 O6 -0.6(9) .
Cd2 O5 C18 C17 -178.9(7) .
Cd2 O6 C18 O5 0.6(9) .
Cd2 O6 C18 C17 178.9(6) .
O5 C18 C17 C19 -177.5(8) .
O5 C18 C17 C16 1.0(12) .
O6 C18 C17 C19 4.1(12) .
O6 C18 C17 C16 -177.4(8) .
C13 C12 C10 C11 -179.7(6) .
C13 C12 C10 C9 -1.9(10) .
C13 C14 C20 C19 179.1(7) .
C12 C13 C21 C8 1.8(10) .
C12 C13 C14 C15 -32.0(10) .
C12 C13 C14 C20 146.0(7) .
C12 C10 C11 O4 11.6(9) .
C12 C10 C11 O3 -173.7(6) .
C12 C10 C9 C8 1.0(10) .
C15 C14 C20 C19 -2.8(11) .
C5 C8 C21 C13 178.3(6) .
C5 C8 C9 C10 -179.8(6) .
C5 C4 C3 C2 -4.2(10) .
C5 C6 C7 C2 2.3(10) .
C21 C8 C5 C4 145.8(6) .
C21 C8 C5 C6 -33.9(9) .
C21 C8 C9 C10 1.1(9) .
C21 C13 C12 C10 0.5(10) .
C21 C13 C14 C15 146.3(7) .
C21 C13 C14 C20 -35.7(10) .
C18 C17 C19 C20 -177.7(7) .
C18 C17 C16 C15 -179.4(7) .
C14 C13 C12 C10 178.8(6) .
C14 C13 C21 C8 -176.5(6) .
C14 C15 C16 C17 -4.1(12) .
C14 C20 C19 C17 -1.9(13) .
C19 C17 C16 C15 -0.9(12) .
C16 C15 C14 C13 -176.0(7) .
C16 C15 C14 C20 5.9(11) .
C16 C17 C19 C20 3.8(13) .
C11 C10 C9 C8 178.8(6) .
C3 C4 C5 C8 -176.4(6) .
C3 C4 C5 C6 3.3(10) .
C3 C2 C7 C6 -3.2(10) .
C3 C2 C1 O2 5.2(10) .
C3 C2 C1 O1 -178.2(6) .
C7 C6 C5 C8 177.4(6) .
C7 C6 C5 C4 -2.3(10) .
C7 C2 C3 C4 4.1(10) .
C7 C2 C1 O2 -177.9(7) .
C7 C2 C1 O1 -1.3(10) .
C1 C2 C3 C4 -179.0(6) .
C1 C2 C7 C6 179.9(6) .
C9 C8 C5 C4 -33.2(9) .
C9 C8 C5 C6 147.1(6) .
C9 C8 C21 C13 -2.6(10) .
C9 C10 C11 O4 -166.1(6) .
C9 C10 C11 O3 8.5(10) .
